data_4105590
loop_
_publ_author_name
'Han-Yuan Gong'
'Brett M. Rambo'
'Elizabeth Karnas'
'Vincent M. Lynch'
'Karin M. Keller'
'Jonathan L. Sessler'

_publ_section_title
;
 Environmentally Responsive Threading, Dethreading, and Fixation of
 Anion-Induced Pseudorotaxanes
;
_journal_name_full 'Journal of the American Chemical Society'
_journal_page_first 1526
_journal_page_last 1533
_journal_paper_doi 10.1021/ja109102k
_journal_volume 133
_journal_year 2011
_chemical_formula_moiety 'C38 H34 N10 4+, 2(C8 H4 O4) 2-, 16(H2O)'
_chemical_formula_sum 'C54 H42 N10 O24'
_chemical_formula_weight 1214.98
_chemical_name_common
;
cyclo[2](2,6-di(1H-imidazol-1-yl)pyridine)[2](1,4-dimethylenebenzene) 
di-terephthalate_16 H20 
;
_chemical_name_systematic
; 
 ? 
;
_space_group_IT_number 2
_symmetry_cell_setting triclinic
_symmetry_space_group_name_Hall '-P 1'
_symmetry_space_group_name_H-M 'P -1'
_atom_sites_solution_hydrogens geom
_atom_sites_solution_primary direct
_atom_sites_solution_secondary difmap
_audit_creation_method SHELXL-97
_cell_angle_alpha 98.76(3)
_cell_angle_beta 109.73(3)
_cell_angle_gamma 101.49(3)
_cell_formula_units_Z 1
_cell_length_a 10.421(2)
_cell_length_b 11.556(2)
_cell_length_c 14.011(3)
_cell_measurement_reflns_used 5298
_cell_measurement_temperature 223(2)
_cell_measurement_theta_max 25.00
_cell_measurement_theta_min 1.59
_cell_volume 1511.7(7)
_computing_cell_refinement 'CrystalClear (Rigaku Inc., 2008)'
_computing_data_collection 'CrystalClear (Rigaku Inc., 2008)'
_computing_data_reduction 'CrystalClear (Rigaku Inc., 2008)'
_computing_structure_refinement 'SHELXL-97 (Sheldrick, 1997)'
_computing_structure_solution 'SHELXS-97 (Sheldrick, 1990)'
_diffrn_ambient_temperature 223(2)
_diffrn_detector_area_resol_mean 13.6612
_diffrn_measured_fraction_theta_full 0.994
_diffrn_measured_fraction_theta_max 0.994
_diffrn_measurement_device
;
Mercury2 (2x2 bin mode)
;
_diffrn_measurement_method dtprofit.ref
_diffrn_radiation_monochromator graphite
_diffrn_radiation_source 'fine-focus sealed tube'
_diffrn_radiation_type MoK\a
_diffrn_radiation_wavelength 0.71073
_diffrn_reflns_av_R_equivalents 0.0518
_diffrn_reflns_av_sigmaI/netI 0.0894
_diffrn_reflns_limit_h_max 12
_diffrn_reflns_limit_h_min -12
_diffrn_reflns_limit_k_max 13
_diffrn_reflns_limit_k_min -13
_diffrn_reflns_limit_l_max 14
_diffrn_reflns_limit_l_min -16
_diffrn_reflns_number 10501
_diffrn_reflns_theta_full 25.00
_diffrn_reflns_theta_max 25.00
_diffrn_reflns_theta_min 1.59
_exptl_absorpt_coefficient_mu 0.107
_exptl_absorpt_correction_T_max 1.0000
_exptl_absorpt_correction_T_min 0.8339
_exptl_absorpt_correction_type multi-scan
_exptl_crystal_colour colorless
_exptl_crystal_density_diffrn 1.335
_exptl_crystal_description plate
_exptl_crystal_F_000 628
_exptl_crystal_size_max 0.271
_exptl_crystal_size_mid 0.176
_exptl_crystal_size_min 0.059
_refine_diff_density_max 0.800
_refine_diff_density_min -0.552
_refine_diff_density_rms 0.118
_refine_ls_extinction_method none
_refine_ls_goodness_of_fit_ref 0.966
_refine_ls_hydrogen_treatment constr
_refine_ls_matrix_type full
_refine_ls_number_parameters 453
_refine_ls_number_reflns 5298
_refine_ls_number_restraints 341
_refine_ls_restrained_S_all 0.968
_refine_ls_R_factor_all 0.1687
_refine_ls_R_factor_gt 0.1062
_refine_ls_shift/su_max 0.000
_refine_ls_shift/su_mean 0.000
_refine_ls_structure_factor_coef Fsqd
_refine_ls_weighting_details 'calc w=1/[\s^2^(Fo^2^)+(0.0750P)^2^+6.1468P] where P=(Fo^2^+2Fc^2^)/3'
_refine_ls_weighting_scheme calc
_refine_ls_wR_factor_gt 0.2257
_refine_ls_wR_factor_ref 0.2814
_reflns_number_gt 2930
_reflns_number_total 5298
_reflns_threshold_expression >2sigma(I)
_cod_data_source_file ja109102k_si_002.cif
_cod_data_source_block a
_cod_original_cell_volume 1511.5(5)
_cod_database_code 4105590

loop_
_symmetry_equiv_pos_as_xyz
'x, y, z'
'-x, -y, -z'

loop_
_atom_site_label
_atom_site_type_symbol
_atom_site_fract_x
_atom_site_fract_y
_atom_site_fract_z
_atom_site_U_iso_or_equiv
_atom_site_adp_type
_atom_site_occupancy
_atom_site_symmetry_multiplicity
_atom_site_calc_flag
_atom_site_refinement_flags
_atom_site_disorder_assembly
_atom_site_disorder_group
N1 N 1.1532(5) 0.7888(4) 0.8159(4) 0.0521(12) Uani 1 1 d U . .
N2 N 0.9865(4) 0.6187(4) 0.7541(3) 0.0446(11) Uani 1 1 d U . .
N3 N 1.0068(4) 0.4222(4) 0.7220(3) 0.0425(11) Uani 1 1 d U . .
N4 N 1.0482(5) 0.2347(4) 0.6865(4) 0.0497(12) Uani 1 1 d U . .
N5 N 1.2516(5) 0.1978(4) 0.7058(4) 0.0516(12) Uani 1 1 d U . .
C1 C 1.2959(7) 0.8779(5) 0.8641(5) 0.0640(18) Uani 1 1 d U . .
H1A H 1.2853 0.9599 0.8719 0.077 Uiso 1 1 calc R . .
H1B H 1.3473 0.8680 0.8185 0.077 Uiso 1 1 calc R . .
C2 C 1.1287(6) 0.6683(5) 0.7963(4) 0.0458(13) Uani 1 1 d U . .
H2A H 1.1972 0.6256 0.8093 0.055 Uiso 1 1 calc R . .
C3 C 1.0254(8) 0.8176(6) 0.7867(6) 0.0696(19) Uani 1 1 d U . .
H3A H 1.0135 0.8957 0.7931 0.084 Uiso 1 1 calc R . .
C4 C 0.9204(7) 0.7128(6) 0.7473(5) 0.0638(18) Uani 1 1 d U . .
H4A H 0.8235 0.7050 0.7210 0.077 Uiso 1 1 calc R . .
C5 C 0.9183(5) 0.4903(5) 0.7206(4) 0.0433(13) Uani 1 1 d U . .
C6 C 0.7723(6) 0.4479(6) 0.6872(5) 0.0587(16) Uani 1 1 d U . .
H6A H 0.7147 0.4997 0.6876 0.070 Uiso 1 1 calc R . .
C7 C 0.7183(6) 0.3222(7) 0.6532(5) 0.0665(19) Uani 1 1 d U . .
H7A H 0.6211 0.2885 0.6301 0.080 Uiso 1 1 calc R . .
C8 C 0.8045(6) 0.2469(6) 0.6527(5) 0.0596(17) Uani 1 1 d U . .
H8A H 0.7687 0.1628 0.6300 0.072 Uiso 1 1 calc R . .
C9 C 0.9482(5) 0.3032(5) 0.6881(4) 0.0448(13) Uani 1 1 d U . .
C10 C 1.1879(6) 0.2837(5) 0.7221(5) 0.0498(14) Uani 1 1 d U . .
H10A H 1.2337 0.3654 0.7536 0.060 Uiso 1 1 calc R . .
C11 C 1.0223(7) 0.1117(5) 0.6438(5) 0.0593(17) Uani 1 1 d U . .
H11A H 0.9339 0.0553 0.6128 0.071 Uiso 1 1 calc R . .
C12 C 1.1475(7) 0.0885(5) 0.6551(5) 0.0612(17) Uani 1 1 d U . .
H12A H 1.1617 0.0136 0.6333 0.073 Uiso 1 1 calc R . .
C13 C 1.4053(6) 0.2170(5) 0.7367(5) 0.0552(16) Uani 1 1 d U . .
H13A H 1.4485 0.3017 0.7428 0.066 Uiso 1 1 calc R . .
H13B H 1.4233 0.1682 0.6824 0.066 Uiso 1 1 calc R . .
C14 C 1.4739(6) 0.1845(5) 0.8391(5) 0.0483(14) Uani 1 1 d U . .
C15 C 1.5801(6) 0.1251(5) 0.8491(5) 0.0525(15) Uani 1 1 d U . .
H15A H 1.6018 0.0997 0.7915 0.063 Uiso 1 1 calc R . .
C16 C 1.6533(6) 0.1038(5) 0.9444(5) 0.0541(15) Uani 1 1 d U . .
H16A H 1.7247 0.0648 0.9508 0.065 Uiso 1 1 calc R . .
C17 C 1.6207(6) 0.1402(5) 1.0303(5) 0.0525(15) Uani 1 1 d U . .
C18 C 1.5119(7) 0.1937(5) 1.0196(5) 0.0590(17) Uani 1 1 d U . .
H18A H 1.4874 0.2152 1.0765 0.071 Uiso 1 1 calc R . .
C19 C 1.4377(7) 0.2161(5) 0.9238(5) 0.0596(17) Uani 1 1 d U . .
H19A H 1.3640 0.2523 0.9170 0.071 Uiso 1 1 calc R . .
C20 C 1.2470(6) 0.4065(5) 1.0688(5) 0.0517(15) Uani 1 1 d U . .
C21 C 1.1193(6) 0.4540(5) 1.0309(4) 0.0440(13) Uani 1 1 d U . .
C22 C 0.9821(6) 0.3767(5) 0.9924(5) 0.0497(14) Uani 1 1 d U . .
H22A H 0.9690 0.2935 0.9862 0.060 Uiso 1 1 calc R . .
C23 C 0.8655(6) 0.4231(5) 0.9634(5) 0.0487(14) Uani 1 1 d U . .
H23A H 0.7751 0.3706 0.9396 0.058 Uiso 1 1 calc R . .
C24 C 0.7492(8) 0.2840(9) 0.4003(6) 0.089(2) Uani 1 1 d DU . .
C25 C 0.8844(7) 0.3950(9) 0.4529(6) 0.092(2) Uani 1 1 d DU . .
C26 C 0.8634(10) 0.5105(9) 0.4709(6) 0.095(3) Uani 1 1 d U . .
H26A H 0.7715 0.5183 0.4502 0.114 Uiso 1 1 calc R . .
C27 C 0.9868(10) 0.6238(12) 0.5235(7) 0.129(4) Uani 1 1 d U . .
H27A H 0.9739 0.7008 0.5382 0.155 Uiso 1 1 calc R . .
O1 O 1.3678(4) 0.4805(4) 1.0992(5) 0.0870(17) Uani 1 1 d U . .
O1WA O 0.4080(19) 0.3473(16) 0.4702(17) 0.169(8) Uani 0.75 1 d PU A 1
O1WB O 0.405(3) 0.328(3) 0.467(3) 0.064(9) Uani 0.25 1 d PU B 2
O1WC O 0.582(3) 0.4684(19) 0.4150(16) 0.099(7) Uani 0.25 1 d PU C 3
O1WD O 0.5406(9) 0.5056(7) 0.3191(8) 0.118(3) Uani 0.75 1 d PU D 4
O2 O 1.2294(4) 0.2954(4) 1.0683(4) 0.0672(13) Uani 1 1 d U . .
O2W O 0.696(2) -0.0802(15) 0.5475(19) 0.088(5) Uani 0.50 1 d PU E 1
O2W' O 0.733(3) -0.1223(19) 0.552(2) 0.120(8) Uani 0.50 1 d PU F 2
O3 O 0.7534(7) 0.1665(7) 0.3948(5) 0.121(2) Uani 1 1 d U . .
O3W O 0.4453(10) -0.0169(9) 0.5832(9) 0.151(4) Uani 0.85 1 d PU G 1
O3WB O 0.404(9) 0.034(7) 0.528(7) 0.18(3) Uani 0.15 1 d PU H 2
O4 O 0.6366(5) 0.3125(4) 0.3643(4) 0.0867(17) Uani 1 1 d U . .
O4W O 1.620(2) 0.459(2) 1.195(2) 0.098(7) Uani 0.25 1 d PU I 1
O4W' O 1.6377(5) 0.4793(4) 1.1122(4) 0.0486(13) Uani 0.75 1 d PU J 2
O6W O 1.0546(10) 0.0695(7) 0.9406(8) 0.091(3) Uani 0.88 1 d PU K 1
O6W' O 1.070(10) 0.107(7) 0.970(7) 0.12(3) Uani 0.13 1 d PU L 2
O7W O 0.8084(5) 0.0010(4) 0.7628(4) 0.0815(15) Uani 1 1 d U . .
O8W O 1.3672(5) 0.1875(5) 1.2179(4) 0.0923(17) Uani 1 1 d U . .

loop_
_atom_site_aniso_label
_atom_site_aniso_U_11
_atom_site_aniso_U_22
_atom_site_aniso_U_33
_atom_site_aniso_U_23
_atom_site_aniso_U_13
_atom_site_aniso_U_12
N1 0.057(3) 0.039(3) 0.060(3) 0.014(2) 0.019(2) 0.016(2)
N2 0.037(2) 0.056(3) 0.043(3) 0.015(2) 0.011(2) 0.020(2)
N3 0.033(2) 0.051(3) 0.039(3) 0.008(2) 0.0078(19) 0.014(2)
N4 0.041(3) 0.038(3) 0.058(3) 0.002(2) 0.012(2) 0.005(2)
N5 0.044(3) 0.042(3) 0.064(3) 0.003(2) 0.020(2) 0.009(2)
C1 0.063(4) 0.042(3) 0.077(5) 0.015(3) 0.019(3) 0.003(3)
C2 0.042(3) 0.044(3) 0.048(3) 0.011(2) 0.012(3) 0.013(2)
C3 0.072(5) 0.056(4) 0.091(5) 0.018(4) 0.032(4) 0.037(4)
C4 0.054(4) 0.069(4) 0.075(5) 0.023(3) 0.019(3) 0.038(4)
C5 0.039(3) 0.053(3) 0.035(3) 0.013(2) 0.010(2) 0.009(3)
C6 0.032(3) 0.080(5) 0.063(4) 0.022(3) 0.014(3) 0.015(3)
C7 0.032(3) 0.086(5) 0.071(5) 0.023(4) 0.012(3) 0.004(3)
C8 0.044(3) 0.056(4) 0.067(4) 0.013(3) 0.014(3) 0.000(3)
C9 0.037(3) 0.045(3) 0.045(3) 0.007(2) 0.010(2) 0.006(2)
C10 0.040(3) 0.037(3) 0.060(4) -0.001(3) 0.012(3) 0.004(2)
C11 0.055(4) 0.041(3) 0.069(4) -0.002(3) 0.022(3) -0.002(3)
C12 0.062(4) 0.038(3) 0.076(5) -0.003(3) 0.029(3) 0.004(3)
C13 0.047(3) 0.047(3) 0.072(4) 0.011(3) 0.024(3) 0.016(3)
C14 0.048(3) 0.036(3) 0.060(4) 0.005(3) 0.025(3) 0.009(2)
C15 0.050(3) 0.047(3) 0.064(4) 0.007(3) 0.027(3) 0.016(3)
C16 0.055(4) 0.042(3) 0.069(4) 0.007(3) 0.026(3) 0.019(3)
C17 0.058(4) 0.032(3) 0.059(4) 0.003(3) 0.021(3) 0.002(3)
C18 0.065(4) 0.049(3) 0.066(4) -0.002(3) 0.037(3) 0.013(3)
C19 0.050(3) 0.052(4) 0.073(5) 0.002(3) 0.022(3) 0.019(3)
C20 0.045(3) 0.046(3) 0.063(4) 0.005(3) 0.025(3) 0.010(3)
C21 0.041(3) 0.042(3) 0.050(3) 0.007(2) 0.018(3) 0.012(2)
C22 0.045(3) 0.034(3) 0.064(4) 0.006(3) 0.018(3) 0.004(2)
C23 0.033(3) 0.042(3) 0.063(4) 0.007(3) 0.015(3) 0.003(2)
C24 0.069(4) 0.129(6) 0.061(5) 0.012(4) 0.019(4) 0.025(4)
C25 0.057(4) 0.178(6) 0.051(4) 0.031(5) 0.022(3) 0.048(4)
C26 0.096(6) 0.116(5) 0.060(5) 0.011(4) 0.039(4) -0.007(5)
C27 0.087(6) 0.196(8) 0.073(6) 0.007(6) 0.027(5) -0.003(6)
O1 0.038(2) 0.061(3) 0.152(5) 0.017(3) 0.028(3) 0.011(2)
O1WA 0.131(11) 0.124(11) 0.173(12) -0.021(8) -0.034(8) 0.066(8)
O1WB 0.037(12) 0.060(13) 0.091(16) 0.030(11) 0.027(12) -0.010(9)
O1WC 0.132(15) 0.080(12) 0.058(11) 0.022(9) 0.019(10) -0.004(11)
O1WD 0.112(6) 0.092(5) 0.135(7) 0.010(5) 0.033(5) 0.030(5)
O2 0.049(2) 0.046(2) 0.095(4) 0.014(2) 0.015(2) 0.012(2)
O2W 0.087(10) 0.066(8) 0.086(9) 0.008(8) 0.021(8) -0.007(7)
O2W' 0.114(13) 0.119(15) 0.099(11) 0.035(12) 0.021(9) -0.001(10)
O3 0.127(5) 0.151(5) 0.082(4) -0.003(4) 0.024(4) 0.085(4)
O3W 0.127(7) 0.108(6) 0.163(9) -0.015(6) 0.011(6) 0.027(6)
O3WB 0.18(3) 0.17(3) 0.18(3) 0.04(2) 0.06(2) 0.05(2)
O4 0.052(3) 0.072(3) 0.102(4) 0.015(3) -0.010(3) 0.014(2)
O4W 0.062(11) 0.084(12) 0.127(16) 0.007(11) 0.017(11) 0.019(10)
O4W' 0.034(3) 0.044(3) 0.053(3) 0.003(2) 0.003(2) 0.008(2)
O6W 0.086(5) 0.045(4) 0.101(6) -0.016(4) 0.008(4) 0.009(3)
O6W' 0.12(4) 0.12(4) 0.12(4) 0.03(2) 0.04(2) 0.04(2)
O7W 0.083(3) 0.076(3) 0.096(4) 0.030(3) 0.036(3) 0.037(3)
O8W 0.060(3) 0.114(4) 0.081(4) 0.030(3) 0.011(3) -0.001(3)

loop_
_atom_type_symbol
_atom_type_description
_atom_type_scat_dispersion_real
_atom_type_scat_dispersion_imag
_atom_type_scat_source
C C 0.0033 0.0016 'International Tables Vol C Tables 4.2.6.8 and 6.1.1.4'
H H 0.0000 0.0000 'International Tables Vol C Tables 4.2.6.8 and 6.1.1.4'
N N 0.0061 0.0033 'International Tables Vol C Tables 4.2.6.8 and 6.1.1.4'
O O 0.0106 0.0060 'International Tables Vol C Tables 4.2.6.8 and 6.1.1.4'

loop_
_geom_angle_atom_site_label_1
_geom_angle_atom_site_label_2
_geom_angle_atom_site_label_3
_geom_angle
_geom_angle_site_symmetry_1
_geom_angle_site_symmetry_3
C2 N1 C3 108.9(5) . .
C2 N1 C1 125.3(5) . .
C3 N1 C1 125.7(5) . .
C2 N2 C4 108.5(5) . .
C2 N2 C5 124.7(4) . .
C4 N2 C5 126.8(5) . .
C5 N3 C9 115.9(4) . .
C10 N4 C11 107.4(5) . .
C10 N4 C9 123.9(4) . .
C11 N4 C9 128.6(5) . .
C10 N5 C12 108.0(5) . .
C10 N5 C13 125.2(5) . .
C12 N5 C13 126.8(5) . .
N1 C1 C17 111.0(5) . 2_867
N1 C1 H1A 109.4 . .
C17 C1 H1A 109.4 2_867 .
N1 C1 H1B 109.4 . .
C17 C1 H1B 109.4 2_867 .
H1A C1 H1B 108.0 . .
N1 C2 N2 108.0(5) . .
N1 C2 H2A 126.0 . .
N2 C2 H2A 126.0 . .
C4 C3 N1 108.3(5) . .
C4 C3 H3A 125.9 . .
N1 C3 H3A 125.9 . .
C3 C4 N2 106.2(5) . .
C3 C4 H4A 126.9 . .
N2 C4 H4A 126.9 . .
N3 C5 C6 125.7(5) . .
N3 C5 N2 113.6(4) . .
C6 C5 N2 120.6(5) . .
C5 C6 C7 115.3(6) . .
C5 C6 H6A 122.4 . .
C7 C6 H6A 122.4 . .
C8 C7 C6 121.7(6) . .
C8 C7 H7A 119.1 . .
C6 C7 H7A 119.1 . .
C7 C8 C9 116.1(6) . .
C7 C8 H8A 121.9 . .
C9 C8 H8A 121.9 . .
N3 C9 C8 125.2(5) . .
N3 C9 N4 113.4(4) . .
C8 C9 N4 121.4(5) . .
N5 C10 N4 109.6(5) . .
N5 C10 H10A 125.2 . .
N4 C10 H10A 125.2 . .
C12 C11 N4 107.9(5) . .
C12 C11 H11A 126.0 . .
N4 C11 H11A 126.0 . .
C11 C12 N5 106.9(5) . .
C11 C12 H12A 126.5 . .
N5 C12 H12A 126.5 . .
N5 C13 C14 112.9(5) . .
N5 C13 H13A 109.0 . .
C14 C13 H13A 109.0 . .
N5 C13 H13B 109.0 . .
C14 C13 H13B 109.0 . .
H13A C13 H13B 107.8 . .
C19 C14 C15 119.3(6) . .
C19 C14 C13 121.7(5) . .
C15 C14 C13 118.9(5) . .
C16 C15 C14 120.2(6) . .
C16 C15 H15A 119.9 . .
C14 C15 H15A 119.9 . .
C15 C16 C17 120.3(6) . .
C15 C16 H16A 119.9 . .
C17 C16 H16A 119.9 . .
C18 C17 C16 119.7(6) . .
C18 C17 C1 119.6(6) . 2_867
C16 C17 C1 120.7(6) . 2_867
C17 C18 C19 120.5(6) . .
C17 C18 H18A 119.8 . .
C19 C18 H18A 119.8 . .
C14 C19 C18 120.0(6) . .
C14 C19 H19A 120.0 . .
C18 C19 H19A 120.0 . .
O2 C20 O1 123.0(6) . .
O2 C20 C21 119.0(5) . .
O1 C20 C21 118.0(5) . .
C23 C21 C22 118.1(5) 2_767 .
C23 C21 C20 120.6(5) 2_767 .
C22 C21 C20 121.3(5) . .
C23 C22 C21 120.5(5) . .
C23 C22 H22A 119.8 . .
C21 C22 H22A 119.8 . .
C21 C23 C22 121.4(5) 2_767 .
C21 C23 H23A 119.3 2_767 .
C22 C23 H23A 119.3 . .
O4 C24 O3 122.4(7) . .
O4 C24 C25 114.2(8) . .
O3 C24 C25 123.4(8) . .
C27 C25 C26 122.9(9) 2_766 .
C27 C25 C24 119.7(9) 2_766 .
C26 C25 C24 117.4(7) . .
C25 C26 C27 121.7(9) . .
C25 C26 H26A 119.2 . .
C27 C26 H26A 119.2 . .
C25 C27 C26 115.4(11) 2_766 .
C25 C27 H27A 122.3 2_766 .
C26 C27 H27A 122.3 . .

loop_
_geom_bond_atom_site_label_1
_geom_bond_atom_site_label_2
_geom_bond_distance
_geom_bond_site_symmetry_2
N1 C2 1.333(7) .
N1 C3 1.378(8) .
N1 C1 1.493(7) .
N2 C2 1.357(7) .
N2 C4 1.397(7) .
N2 C5 1.438(7) .
N3 C5 1.324(7) .
N3 C9 1.327(7) .
N4 C10 1.335(7) .
N4 C11 1.389(7) .
N4 C9 1.433(7) .
N5 C10 1.332(7) .
N5 C12 1.392(7) .
N5 C13 1.471(7) .
C1 C17 1.512(9) 2_867
C1 H1A 0.9700 .
C1 H1B 0.9700 .
C2 H2A 0.9300 .
C3 C4 1.353(9) .
C3 H3A 0.9300 .
C4 H4A 0.9300 .
C5 C6 1.388(7) .
C6 C7 1.390(9) .
C6 H6A 0.9300 .
C7 C8 1.371(9) .
C7 H7A 0.9300 .
C8 C9 1.387(8) .
C8 H8A 0.9300 .
C10 H10A 0.9300 .
C11 C12 1.346(9) .
C11 H11A 0.9300 .
C12 H12A 0.9300 .
C13 C14 1.513(8) .
C13 H13A 0.9700 .
C13 H13B 0.9700 .
C14 C19 1.382(8) .
C14 C15 1.394(8) .
C15 C16 1.383(9) .
C15 H15A 0.9300 .
C16 C17 1.386(8) .
C16 H16A 0.9300 .
C17 C18 1.373(8) .
C17 C1 1.512(9) 2_867
C18 C19 1.396(9) .
C18 H18A 0.9300 .
C19 H19A 0.9300 .
C20 O2 1.259(7) .
C20 O1 1.263(7) .
C20 C21 1.502(8) .
C21 C23 1.384(7) 2_767
C21 C22 1.399(7) .
C22 C23 1.387(8) .
C22 H22A 0.9300 .
C23 C21 1.384(7) 2_767
C23 H23A 0.9300 .
C24 O4 1.243(9) .
C24 O3 1.359(10) .
C24 C25 1.570(8) .
C25 C27 1.340(12) 2_766
C25 C26 1.394(12) .
C26 C27 1.518(12) .
C26 H26A 0.9300 .
C27 C25 1.340(12) 2_766
C27 H27A 0.9300 .
